data_4303585
loop_
_publ_author_name
'Kuppuswamy Arumugam'
'Mohamed C. Shaw'
'P. Chandrasekaran'
'Dino Villagr\'an'
'Thomas G. Gray'
'Joel T. Mague'
'James P. Donahue'

_publ_contact_author 'James P. Donahue'
_publ_contact_author_address
;
   James P. Donahue
   Department of Chemistry
   Tulane University
   Percival Stern Hall, Room 2015
   6400 Freret Street
   New Orleans, Louisiana 70118-5698
;
_publ_contact_author_email donahue@tulane.edu
_publ_section_title
;
Synthesis, Structures, and Properties of 1,2,4,5-Benzenetetrathiolate
Linked Group 10 Metal Complexes
;
_journal_name_full 'Inorganic Chemistry'
_journal_page_first 10591
_journal_page_last 10607
_journal_paper_doi 10.1021/ic901257s
_journal_volume 48
_journal_year 2009
_chemical_formula_sum 'C64 H100 Ni2 P4 S8'
_chemical_formula_weight 1367.22
_chemical_name_systematic
; 
 ? 
;
_space_group_IT_number 14
_symmetry_cell_setting monoclinic
_symmetry_space_group_name_Hall '-P 2yn'
_symmetry_space_group_name_H-M 'P 1 21/n 1'
_atom_sites_solution_hydrogens geom
_atom_sites_solution_primary direct
_atom_sites_solution_secondary difmap
_audit_creation_method SHELXL-97
_cell_angle_alpha 90.00
_cell_angle_beta 94.771(2)
_cell_angle_gamma 90.00
_cell_formula_units_Z 2
_cell_length_a 11.5933(18)
_cell_length_b 15.536(3)
_cell_length_c 21.865(4)
_cell_measurement_reflns_used 5908
_cell_measurement_temperature 100(2)
_cell_measurement_theta_max 23.39
_cell_measurement_theta_min 2.20
_cell_volume 3924.5(12)
_computing_cell_refinement 'Bruker APEX2 (Bruker-AXS, 2007)'
_computing_data_collection 'Bruker APEX2 (Bruker-AXS, 2007)'
_computing_data_reduction 'Bruker SAINT+ (Bruker-AXS, 2006)'
_computing_molecular_graphics 'Bruker APEX2 (Bruker-AXS, 2007)'
_computing_publication_material 'Bruker APEX2 (Bruker-AXS, 2007)'
_computing_structure_refinement 'SHELXL-97 (Sheldrick, 1997)'
_computing_structure_solution 'SHELXS-97 (Sheldrick, 1997)'
_diffrn_ambient_temperature 100(2)
_diffrn_measured_fraction_theta_full 0.999
_diffrn_measured_fraction_theta_max 0.999
_diffrn_measurement_device_type 'Bruker-AXS Smart APEX I CCD area detector'
_diffrn_measurement_method 'phi and omega scans'
_diffrn_radiation_monochromator graphite
_diffrn_radiation_source 'fine-focus sealed tube'
_diffrn_radiation_type MoK\a
_diffrn_radiation_wavelength 0.71073
_diffrn_reflns_av_R_equivalents 0.0861
_diffrn_reflns_av_sigmaI/netI 0.0946
_diffrn_reflns_limit_h_max 13
_diffrn_reflns_limit_h_min -13
_diffrn_reflns_limit_k_max 17
_diffrn_reflns_limit_k_min -17
_diffrn_reflns_limit_l_max 24
_diffrn_reflns_limit_l_min -24
_diffrn_reflns_number 24289
_diffrn_reflns_theta_full 23.58
_diffrn_reflns_theta_max 23.58
_diffrn_reflns_theta_min 1.61
_exptl_absorpt_coefficient_mu 0.807
_exptl_absorpt_correction_T_max 0.9539
_exptl_absorpt_correction_T_min 0.8723
_exptl_absorpt_correction_type multi-scan
_exptl_absorpt_process_details 'SADABS (Sheldrick, 2007)'
_exptl_crystal_colour yellow
_exptl_crystal_density_diffrn 1.157
_exptl_crystal_density_method 'not measured'
_exptl_crystal_description Plate
_exptl_crystal_F_000 1456
_exptl_crystal_size_max 0.17
_exptl_crystal_size_mid 0.11
_exptl_crystal_size_min 0.06
_platon_squeeze_details
;
;
_refine_diff_density_max 0.670
_refine_diff_density_min -0.375
_refine_diff_density_rms 0.092
_refine_ls_extinction_method none
_refine_ls_goodness_of_fit_ref 1.004
_refine_ls_hydrogen_treatment constr
_refine_ls_matrix_type full
_refine_ls_number_parameters 371
_refine_ls_number_reflns 5848
_refine_ls_number_restraints 67
_refine_ls_restrained_S_all 1.001
_refine_ls_R_factor_all 0.1282
_refine_ls_R_factor_gt 0.0750
_refine_ls_shift/su_max 0.393
_refine_ls_shift/su_mean 0.015
_refine_ls_structure_factor_coef Fsqd
_refine_ls_weighting_details 'calc w=1/[\s^2^(Fo^2^)+(0.1181P)^2^+0.0000P] where P=(Fo^2^+2Fc^2^)/3'
_refine_ls_weighting_scheme calc
_refine_ls_wR_factor_gt 0.1947
_refine_ls_wR_factor_ref 0.2163
_reflns_number_gt 3175
_reflns_number_total 5848
_reflns_threshold_expression >2\s(I)
_cod_data_source_file ic901257s_si_001_20.cif
_cod_data_source_block jpd176_0m
_cod_depositor_comments
;
The following automatic conversions were performed:
'_symmetry_cell_setting' value 'Monoclinic' changed to 'monoclinic'
according to '/home/saulius/struct/CIF-dictionaries/cif_core.dic'
dictionary named 'cif_core.dic' version 2.4.1 from 2010-06-29.

Automatic conversion script
Id: cif_fix_enum 1527 2010-12-29 10:47:43Z saulius 
;
_cod_original_cell_volume 3924.5(11)
_cod_database_code 4303585

loop_
_symmetry_equiv_pos_as_xyz
'x, y, z'
'-x+1/2, y+1/2, -z+1/2'
'-x, -y, -z'
'x-1/2, -y-1/2, z-1/2'

loop_
_atom_site_label
_atom_site_type_symbol
_atom_site_fract_x
_atom_site_fract_y
_atom_site_fract_z
_atom_site_U_iso_or_equiv
_atom_site_adp_type
_atom_site_occupancy
_atom_site_symmetry_multiplicity
_atom_site_calc_flag
_atom_site_refinement_flags
_atom_site_disorder_assembly
_atom_site_disorder_group
Ni1 Ni 0.88320(8) 0.16545(5) 0.22107(5) 0.0548(4) Uani 1 1 d . A .
S1 S 1.03784(16) 0.23481(12) 0.20218(10) 0.0527(6) Uani 1 1 d . . .
S2 S 0.77223(16) 0.25777(11) 0.17055(11) 0.0555(6) Uani 1 1 d . . .
S3 S 1.13135(16) 0.50894(11) 0.06292(9) 0.0496(5) Uani 1 1 d . . .
S4 S 0.84574(17) 0.53141(11) 0.02483(10) 0.0497(5) Uani 1 1 d . . .
P1 P 0.98662(19) 0.06778(13) 0.27298(13) 0.0658(7) Uani 1 1 d D A .
P2 P 0.73200(18) 0.08838(13) 0.23351(14) 0.0723(8) Uani 1 1 d . . .
C1 C 0.9873(6) 0.3185(4) 0.1553(3) 0.0402(18) Uani 1 1 d . . .
C2 C 0.8690(6) 0.3280(4) 0.1383(3) 0.0465(19) Uani 1 1 d . . .
C3 C 1.0253(6) 0.4399(4) 0.0883(3) 0.0435(18) Uani 1 1 d . . .
C4 C 0.9058(6) 0.4485(4) 0.0726(3) 0.0442(19) Uani 1 1 d . . .
C5 C 1.0621(6) 0.3745(4) 0.1282(4) 0.050(2) Uani 1 1 d . . .
H5 H 1.1430 0.3674 0.1376 0.060 Uiso 1 1 calc R . .
C6 C 0.8275(6) 0.3914(4) 0.0968(3) 0.0452(19) Uani 1 1 d . . .
H6 H 0.7470 0.3959 0.0851 0.054 Uiso 1 1 calc R . .
C7 C 1.0458(7) 0.0946(5) 0.3503(4) 0.065(2) Uani 1 1 d . . .
H7 H 1.1074 0.0507 0.3608 0.078 Uiso 1 1 calc R . .
C8 C 1.1091(8) 0.1817(6) 0.3528(5) 0.076(3) Uani 1 1 d . . .
H8A H 1.0540 0.2278 0.3391 0.091 Uiso 1 1 calc R . .
H8B H 1.1715 0.1805 0.3245 0.091 Uiso 1 1 calc R . .
C9 C 1.1618(9) 0.2016(7) 0.4186(5) 0.086(3) Uani 1 1 d . . .
H9A H 1.1958 0.2601 0.4194 0.104 Uiso 1 1 calc R . .
H9B H 1.2249 0.1602 0.4298 0.104 Uiso 1 1 calc R . .
C10 C 1.0713(9) 0.1964(7) 0.4664(5) 0.092(4) Uani 1 1 d . . .
H10A H 1.1092 0.2080 0.5078 0.111 Uiso 1 1 calc R . .
H10B H 1.0109 0.2406 0.4572 0.111 Uiso 1 1 calc R . .
C11 C 1.0155(12) 0.1068(8) 0.4651(7) 0.122(5) Uani 1 1 d . . .
H11A H 1.0747 0.0629 0.4777 0.147 Uiso 1 1 calc R . .
H11B H 0.9547 0.1049 0.4943 0.147 Uiso 1 1 calc R . .
C12 C 0.9631(10) 0.0875(8) 0.4012(7) 0.114(4) Uani 1 1 d . . .
H12A H 0.8975 0.1274 0.3916 0.137 Uiso 1 1 calc R . .
H12B H 0.9312 0.0284 0.4008 0.137 Uiso 1 1 calc R . .
C13 C 1.1114(6) 0.0291(5) 0.2340(4) 0.057(2) Uani 1 1 d . . .
H13 H 1.1711 0.0757 0.2376 0.068 Uiso 1 1 calc R . .
C14 C 1.1681(7) -0.0523(5) 0.2628(5) 0.075(3) Uani 1 1 d . . .
H14A H 1.1929 -0.0415 0.3065 0.090 Uiso 1 1 calc R . .
H14B H 1.1112 -0.1000 0.2607 0.090 Uiso 1 1 calc R . .
C15 C 1.2713(7) -0.0776(6) 0.2293(5) 0.076(3) Uani 1 1 d . . .
H15A H 1.3310 -0.0323 0.2358 0.091 Uiso 1 1 calc R . .
H15B H 1.3042 -0.1315 0.2476 0.091 Uiso 1 1 calc R . .
C16 C 1.2456(7) -0.0912(6) 0.1611(5) 0.073(3) Uani 1 1 d . . .
H16A H 1.1928 -0.1409 0.1538 0.088 Uiso 1 1 calc R . .
H16B H 1.3183 -0.1040 0.1421 0.088 Uiso 1 1 calc R . .
C17 C 1.1899(8) -0.0112(6) 0.1321(5) 0.088(3) Uani 1 1 d . . .
H17A H 1.1667 -0.0222 0.0882 0.105 Uiso 1 1 calc R . .
H17B H 1.2464 0.0367 0.1347 0.105 Uiso 1 1 calc R . .
C18 C 1.0795(7) 0.0148(6) 0.1663(5) 0.074(3) Uani 1 1 d . . .
H18A H 1.0453 0.0682 0.1478 0.089 Uiso 1 1 calc R . .
H18B H 1.0207 -0.0314 0.1609 0.089 Uiso 1 1 calc R . .
C19 C 0.6171(7) 0.1496(5) 0.2672(5) 0.076(3) Uani 1 1 d . A .
H19 H 0.5883 0.1923 0.2353 0.091 Uiso 1 1 calc R . .
C20 C 0.5123(7) 0.0986(5) 0.2826(5) 0.082(3) Uani 1 1 d . . .
H20A H 0.4774 0.0703 0.2450 0.098 Uiso 1 1 calc R A .
H20B H 0.5370 0.0530 0.3125 0.098 Uiso 1 1 calc R . .
C21 C 0.4234(8) 0.1538(6) 0.3089(5) 0.088(3) Uani 1 1 d . A .
H21A H 0.3595 0.1170 0.3212 0.106 Uiso 1 1 calc R . .
H21B H 0.3908 0.1942 0.2770 0.106 Uiso 1 1 calc R . .
C22 C 0.4737(7) 0.2055(6) 0.3651(5) 0.079(3) Uani 1 1 d . . .
H22A H 0.4130 0.2430 0.3801 0.095 Uiso 1 1 calc R A .
H22B H 0.5009 0.1657 0.3986 0.095 Uiso 1 1 calc R . .
C23 C 0.5705(8) 0.2583(6) 0.3474(5) 0.087(3) Uani 1 1 d . A .
H23A H 0.6045 0.2904 0.3837 0.104 Uiso 1 1 calc R . .
H23B H 0.5418 0.3006 0.3159 0.104 Uiso 1 1 calc R . .
C24 C 0.6646(7) 0.2016(6) 0.3217(5) 0.082(3) Uani 1 1 d . . .
H24A H 0.7281 0.2388 0.3095 0.099 Uiso 1 1 calc R A .
H24B H 0.6972 0.1622 0.3543 0.099 Uiso 1 1 calc R . .
C25A C 0.6582(17) 0.047(6) 0.1686(18) 0.090(5) Uani 0.410(14) 1 d PD A 1
H25 H 0.6130 0.0924 0.1447 0.108 Uiso 0.410(14) 1 calc PR A 1
C26A C 0.588(15) -0.039(8) 0.172(5) 0.148(16) Uani 0.410(14) 1 d PD A 1
H26A H 0.6410 -0.0860 0.1862 0.177 Uiso 0.410(14) 1 calc PR A 1
H26B H 0.5288 -0.0324 0.2016 0.177 Uiso 0.410(14) 1 calc PR A 1
C27A C 0.527(6) -0.062(4) 0.107(4) 0.180(11) Uani 0.410(14) 1 d PD A 1
H27A H 0.4651 -0.1053 0.1088 0.216 Uiso 0.410(14) 1 calc PR A 1
H27B H 0.4983 -0.0109 0.0834 0.216 Uiso 0.410(14) 1 calc PR A 1
C28A C 0.640(3) -0.1004(18) 0.0827(16) 0.084(6) Uani 0.410(14) 1 d PD A 1
H28A H 0.6239 -0.1345 0.0447 0.101 Uiso 0.410(14) 1 calc PR A 1
H28B H 0.6847 -0.1357 0.1142 0.101 Uiso 0.410(14) 1 calc PR A 1
C29A C 0.702(3) -0.014(2) 0.0704(12) 0.075(6) Uani 0.410(14) 1 d PD A 1
H29A H 0.6459 0.0303 0.0546 0.090 Uiso 0.410(14) 1 calc PR A 1
H29B H 0.7607 -0.0218 0.0403 0.090 Uiso 0.410(14) 1 calc PR A 1
C30A C 0.761(2) 0.0133(19) 0.1341(11) 0.056(4) Uani 0.410(14) 1 d PD A 1
H30A H 0.7995 -0.0364 0.1557 0.067 Uiso 0.410(14) 1 calc PR A 1
H30B H 0.8195 0.0592 0.1298 0.067 Uiso 0.410(14) 1 calc PR A 1
C25B C 0.6738(13) 0.037(4) 0.1566(11) 0.090(5) Uani 0.590(14) 1 d PD A 2
H25B H 0.6075 0.0751 0.1419 0.108 Uiso 0.590(14) 1 calc PR A 2
C26B C 0.615(10) -0.051(5) 0.170(4) 0.148(16) Uani 0.590(14) 1 d PD A 2
H26C H 0.5565 -0.0429 0.2004 0.177 Uiso 0.590(14) 1 calc PR A 2
H26D H 0.6733 -0.0931 0.1868 0.177 Uiso 0.590(14) 1 calc PR A 2
C27B C 0.556(4) -0.081(3) 0.1061(19) 0.180(11) Uani 0.590(14) 1 d PD A 2
H27C H 0.5361 -0.1429 0.1105 0.216 Uiso 0.590(14) 1 calc PR A 2
H27D H 0.4817 -0.0498 0.0993 0.216 Uiso 0.590(14) 1 calc PR A 2
C28B C 0.6185(17) -0.0729(12) 0.0457(10) 0.084(6) Uani 0.590(14) 1 d PD A 2
H28C H 0.5594 -0.0778 0.0105 0.101 Uiso 0.590(14) 1 calc PR A 2
H28D H 0.6718 -0.1224 0.0435 0.101 Uiso 0.590(14) 1 calc PR A 2
C29B C 0.6886(17) 0.0107(13) 0.0375(9) 0.075(6) Uani 0.590(14) 1 d PD A 2
H29C H 0.6363 0.0578 0.0224 0.090 Uiso 0.590(14) 1 calc PR A 2
H29D H 0.7465 0.0013 0.0073 0.090 Uiso 0.590(14) 1 calc PR A 2
C30B C 0.7509(14) 0.0349(12) 0.1016(8) 0.056(4) Uani 0.590(14) 1 d PD A 2
H30C H 0.8142 -0.0069 0.1113 0.067 Uiso 0.590(14) 1 calc PR A 2
H30D H 0.7869 0.0923 0.0981 0.067 Uiso 0.590(14) 1 calc PR A 2
C31 C 0.8935(8) -0.0274(5) 0.2805(6) 0.090(4) Uani 1 1 d . . .
H31A H 0.8941 -0.0636 0.2432 0.109 Uiso 1 1 calc R A .
H31B H 0.9236 -0.0623 0.3162 0.109 Uiso 1 1 calc R . .
C32 C 0.7712(7) 0.0010(5) 0.2889(6) 0.094(4) Uani 1 1 d . A .
H32A H 0.7659 0.0219 0.3313 0.113 Uiso 1 1 calc R . .
H32B H 0.7173 -0.0480 0.2816 0.113 Uiso 1 1 calc R . .

loop_
_atom_site_aniso_label
_atom_site_aniso_U_11
_atom_site_aniso_U_22
_atom_site_aniso_U_33
_atom_site_aniso_U_23
_atom_site_aniso_U_13
_atom_site_aniso_U_12
Ni1 0.0445(6) 0.0207(5) 0.1007(9) 0.0079(5) 0.0154(5) 0.0007(4)
S1 0.0452(11) 0.0353(10) 0.0758(15) 0.0164(10) -0.0044(10) -0.0081(8)
S2 0.0418(11) 0.0250(9) 0.1009(18) 0.0038(10) 0.0135(11) -0.0003(8)
S3 0.0536(12) 0.0294(10) 0.0630(14) 0.0068(9) -0.0122(10) -0.0122(8)
S4 0.0514(12) 0.0227(9) 0.0729(14) 0.0033(9) -0.0078(10) 0.0016(8)
P1 0.0516(13) 0.0267(11) 0.123(2) 0.0195(12) 0.0281(13) 0.0050(9)
P2 0.0463(13) 0.0260(11) 0.148(3) 0.0082(13) 0.0307(14) 0.0020(9)
C1 0.041(4) 0.010(3) 0.069(5) 0.002(3) 0.000(4) -0.007(3)
C2 0.059(5) 0.021(4) 0.061(5) 0.002(4) 0.008(4) 0.001(3)
C3 0.052(5) 0.027(4) 0.048(5) 0.005(3) -0.015(4) -0.010(3)
C4 0.059(5) 0.017(3) 0.053(5) 0.000(3) -0.015(4) 0.005(3)
C5 0.041(4) 0.037(4) 0.068(5) 0.003(4) -0.014(4) -0.001(3)
C6 0.047(4) 0.028(4) 0.059(5) -0.008(4) 0.000(4) -0.003(3)
C7 0.070(6) 0.037(5) 0.092(7) 0.021(5) 0.030(5) 0.016(4)
C8 0.065(6) 0.068(6) 0.096(8) 0.017(6) 0.019(5) 0.029(5)
C9 0.099(8) 0.068(6) 0.094(8) 0.026(6) 0.024(7) 0.036(6)
C10 0.094(7) 0.084(8) 0.105(8) 0.039(6) 0.048(7) 0.040(6)
C11 0.144(12) 0.084(9) 0.150(13) 0.060(9) 0.073(10) 0.027(8)
C12 0.086(8) 0.079(8) 0.185(14) 0.035(9) 0.059(9) 0.008(6)
C13 0.041(5) 0.044(5) 0.085(7) -0.007(5) 0.005(4) 0.001(4)
C14 0.045(5) 0.049(5) 0.129(8) -0.018(5) -0.006(5) 0.017(4)
C15 0.046(5) 0.059(6) 0.119(9) -0.032(6) -0.018(5) 0.001(4)
C16 0.040(5) 0.057(6) 0.123(9) -0.010(6) 0.007(5) -0.010(4)
C17 0.066(6) 0.062(6) 0.140(9) -0.005(6) 0.035(6) -0.008(5)
C18 0.051(5) 0.053(5) 0.120(9) 0.033(6) 0.017(5) 0.020(4)
C19 0.065(6) 0.030(5) 0.136(9) 0.012(5) 0.031(6) -0.007(4)
C20 0.039(5) 0.052(5) 0.158(10) 0.016(6) 0.026(5) 0.001(4)
C21 0.066(6) 0.060(6) 0.142(10) 0.010(7) 0.033(6) -0.001(5)
C22 0.058(6) 0.051(5) 0.130(9) 0.010(6) 0.019(6) 0.010(4)
C23 0.077(7) 0.064(6) 0.121(9) -0.004(6) 0.023(6) -0.001(5)
C24 0.051(5) 0.048(5) 0.149(10) 0.008(6) 0.019(6) -0.001(4)
C25A 0.054(7) 0.029(12) 0.197(15) -0.043(13) 0.065(9) -0.004(9)
C26A 0.05(3) 0.043(14) 0.36(2) -0.068(12) 0.081(17) -0.01(2)
C27A 0.03(2) 0.08(2) 0.44(3) -0.143(19) 0.048(17) 0.005(12)
C28A 0.058(10) 0.074(13) 0.12(2) -0.023(12) -0.011(11) -0.009(9)
C29A 0.062(8) 0.099(14) 0.064(15) -0.025(12) 0.015(12) -0.026(9)
C30A 0.047(7) 0.067(10) 0.052(14) -0.010(10) 0.005(10) -0.001(7)
C25B 0.054(7) 0.029(12) 0.197(15) -0.043(13) 0.065(9) -0.004(9)
C26B 0.05(3) 0.043(14) 0.36(2) -0.068(12) 0.081(17) -0.01(2)
C27B 0.03(2) 0.08(2) 0.44(3) -0.143(19) 0.048(17) 0.005(12)
C28B 0.058(10) 0.074(13) 0.12(2) -0.023(12) -0.011(11) -0.009(9)
C29B 0.062(8) 0.099(14) 0.064(15) -0.025(12) 0.015(12) -0.026(9)
C30B 0.047(7) 0.067(10) 0.052(14) -0.010(10) 0.005(10) -0.001(7)
C31 0.070(6) 0.029(4) 0.178(11) 0.033(6) 0.044(7) 0.014(4)
C32 0.058(6) 0.024(4) 0.206(12) 0.045(6) 0.041(7) 0.001(4)

loop_
_atom_type_symbol
_atom_type_description
_atom_type_scat_dispersion_real
_atom_type_scat_dispersion_imag
_atom_type_scat_source
C C 0.0033 0.0016 'International Tables Vol C Tables 4.2.6.8 and 6.1.1.4'
H H 0.0000 0.0000 'International Tables Vol C Tables 4.2.6.8 and 6.1.1.4'
P P 0.1023 0.0942 'International Tables Vol C Tables 4.2.6.8 and 6.1.1.4'
S S 0.1246 0.1234 'International Tables Vol C Tables 4.2.6.8 and 6.1.1.4'
Ni Ni 0.3393 1.1124 'International Tables Vol C Tables 4.2.6.8 and 6.1.1.4'

loop_
_geom_angle_atom_site_label_1
_geom_angle_atom_site_label_2
_geom_angle_atom_site_label_3
_geom_angle
_geom_angle_site_symmetry_1
_geom_angle_site_symmetry_3
_geom_angle_publ_flag
P2 Ni1 S1 174.91(11) . . ?
P2 Ni1 S2 88.71(9) . . ?
S1 Ni1 S2 92.25(8) . . ?
P2 Ni1 P1 88.04(9) . . ?
S1 Ni1 P1 91.00(8) . . ?
S2 Ni1 P1 176.75(9) . . ?
C1 S1 Ni1 104.1(2) . . ?
C2 S2 Ni1 104.1(3) . . ?
C3 S3 S4 104.9(3) . 3_765 ?
C4 S4 S3 104.8(3) . 3_765 ?
C7 P1 C13 104.8(4) . . ?
C7 P1 C31 106.2(5) . . ?
C13 P1 C31 105.5(4) . . ?
C7 P1 Ni1 118.1(3) . . ?
C13 P1 Ni1 113.8(3) . . ?
C31 P1 Ni1 107.6(3) . . ?
C25A P2 C19 101.3(14) . . ?
C25A P2 C32 110(3) . . ?
C19 P2 C32 105.3(4) . . ?
C25A P2 C25B 9.4(13) . . ?
C19 P2 C25B 110.5(8) . . ?
C32 P2 C25B 108.5(19) . . ?
C25A P2 Ni1 117(2) . . ?
C19 P2 Ni1 112.7(3) . . ?
C32 P2 Ni1 109.4(3) . . ?
C25B P2 Ni1 110.3(12) . . ?
C5 C1 C2 116.8(6) . . ?
C5 C1 S1 122.0(5) . . ?
C2 C1 S1 120.9(5) . . ?
C6 C2 C1 121.6(6) . . ?
C6 C2 S2 120.2(6) . . ?
C1 C2 S2 118.3(5) . . ?
C5 C3 C4 118.0(6) . . ?
C5 C3 S3 117.4(5) . . ?
C4 C3 S3 124.6(5) . . ?
C6 C4 C3 120.3(6) . . ?
C6 C4 S4 116.6(6) . . ?
C3 C4 S4 123.1(6) . . ?
C3 C5 C1 123.8(7) . . ?
C3 C5 H5 118.1 . . ?
C1 C5 H5 118.1 . . ?
C2 C6 C4 119.5(7) . . ?
C2 C6 H6 120.3 . . ?
C4 C6 H6 120.3 . . ?
C12 C7 C8 111.3(8) . . ?
C12 C7 P1 116.6(8) . . ?
C8 C7 P1 112.1(6) . . ?
C12 C7 H7 105.2 . . ?
C8 C7 H7 105.2 . . ?
P1 C7 H7 105.2 . . ?
C7 C8 C9 111.1(8) . . ?
C7 C8 H8A 109.4 . . ?
C9 C8 H8A 109.4 . . ?
C7 C8 H8B 109.4 . . ?
C9 C8 H8B 109.4 . . ?
H8A C8 H8B 108.0 . . ?
C8 C9 C10 112.4(9) . . ?
C8 C9 H9A 109.1 . . ?
C10 C9 H9A 109.1 . . ?
C8 C9 H9B 109.1 . . ?
C10 C9 H9B 109.1 . . ?
H9A C9 H9B 107.9 . . ?
C11 C10 C9 110.2(9) . . ?
C11 C10 H10A 109.6 . . ?
C9 C10 H10A 109.6 . . ?
C11 C10 H10B 109.6 . . ?
C9 C10 H10B 109.6 . . ?
H10A C10 H10B 108.1 . . ?
C12 C11 C10 109.6(10) . . ?
C12 C11 H11A 109.8 . . ?
C10 C11 H11A 109.8 . . ?
C12 C11 H11B 109.8 . . ?
C10 C11 H11B 109.8 . . ?
H11A C11 H11B 108.2 . . ?
C11 C12 C7 115.5(10) . . ?
C11 C12 H12A 108.4 . . ?
C7 C12 H12A 108.4 . . ?
C11 C12 H12B 108.4 . . ?
C7 C12 H12B 108.4 . . ?
H12A C12 H12B 107.5 . . ?
C18 C13 C14 110.0(7) . . ?
C18 C13 P1 111.3(5) . . ?
C14 C13 P1 113.9(6) . . ?
C18 C13 H13 107.1 . . ?
C14 C13 H13 107.1 . . ?
P1 C13 H13 107.1 . . ?
C15 C14 C13 110.2(8) . . ?
C15 C14 H14A 109.6 . . ?
C13 C14 H14A 109.6 . . ?
C15 C14 H14B 109.6 . . ?
C13 C14 H14B 109.6 . . ?
H14A C14 H14B 108.1 . . ?
C16 C15 C14 114.6(7) . . ?
C16 C15 H15A 108.6 . . ?
C14 C15 H15A 108.6 . . ?
C16 C15 H15B 108.6 . . ?
C14 C15 H15B 108.6 . . ?
H15A C15 H15B 107.6 . . ?
C15 C16 C17 110.0(8) . . ?
C15 C16 H16A 109.7 . . ?
C17 C16 H16A 109.7 . . ?
C15 C16 H16B 109.7 . . ?
C17 C16 H16B 109.7 . . ?
H16A C16 H16B 108.2 . . ?
C16 C17 C18 110.1(8) . . ?
C16 C17 H17A 109.6 . . ?
C18 C17 H17A 109.6 . . ?
C16 C17 H17B 109.6 . . ?
C18 C17 H17B 109.6 . . ?
H17A C17 H17B 108.2 . . ?
C13 C18 C17 111.0(7) . . ?
C13 C18 H18A 109.4 . . ?
C17 C18 H18A 109.4 . . ?
C13 C18 H18B 109.5 . . ?
C17 C18 H18B 109.4 . . ?
H18A C18 H18B 108.0 . . ?
C24 C19 C20 110.6(8) . . ?
C24 C19 P2 111.4(6) . . ?
C20 C19 P2 116.2(6) . . ?
C24 C19 H19 106.0 . . ?
C20 C19 H19 106.0 . . ?
P2 C19 H19 106.0 . . ?
C21 C20 C19 112.3(7) . . ?
C21 C20 H20A 109.2 . . ?
C19 C20 H20A 109.2 . . ?
C21 C20 H20B 109.1 . . ?
C19 C20 H20B 109.1 . . ?
H20A C20 H20B 107.9 . . ?
C20 C21 C22 112.3(8) . . ?
C20 C21 H21A 109.1 . . ?
C22 C21 H21A 109.2 . . ?
C20 C21 H21B 109.2 . . ?
C22 C21 H21B 109.2 . . ?
H21A C21 H21B 107.9 . . ?
C23 C22 C21 109.2(9) . . ?
C23 C22 H22A 109.8 . . ?
C21 C22 H22A 109.8 . . ?
C23 C22 H22B 109.8 . . ?
C21 C22 H22B 109.8 . . ?
H22A C22 H22B 108.3 . . ?
C22 C23 C24 110.9(8) . . ?
C22 C23 H23A 109.5 . . ?
C24 C23 H23A 109.5 . . ?
C22 C23 H23B 109.5 . . ?
C24 C23 H23B 109.5 . . ?
H23A C23 H23B 108.1 . . ?
C19 C24 C23 111.8(8) . . ?
C19 C24 H24A 109.3 . . ?
C23 C24 H24A 109.3 . . ?
C19 C24 H24B 109.3 . . ?
C23 C24 H24B 109.3 . . ?
H24A C24 H24B 107.9 . . ?
C30A C25A C26A 99(9) . . ?
C30A C25A P2 100.1(12) . . ?
C26A C25A P2 120(4) . . ?
C30A C25A H25 112.7 . . ?
C26A C25A H25 110.5 . . ?
P2 C25A H25 112.7 . . ?
C27A C26A C25A 110(7) . . ?
C27A C26A H26A 107.4 . . ?
C25A C26A H26A 107.6 . . ?
C27A C26A H26B 111.6 . . ?
C25A C26A H26B 111.4 . . ?
H26A C26A H26B 108.2 . . ?
C28A C27A C26A 94(9) . . ?
C28A C27A H27A 113.5 . . ?
C26A C27A H27A 113.0 . . ?
C28A C27A H27B 113.4 . . ?
C26A C27A H27B 111.5 . . ?
H27A C27A H27B 110.6 . . ?
C27A C28A C29A 98(4) . . ?
C27A C28A H28A 111.8 . . ?
C29A C28A H28A 112.2 . . ?
C27A C28A H28B 112.4 . . ?
C29A C28A H28B 112.2 . . ?
H28A C28A H28B 109.8 . . ?
C28A C29A C30A 105(2) . . ?
C28A C29A H29A 110.9 . . ?
C30A C29A H29A 110.8 . . ?
C28A C29A H29B 110.7 . . ?
C30A C29A H29B 110.8 . . ?
H29A C29A H29B 108.9 . . ?
C25A C30A C29A 103(2) . . ?
C25A C30A H30A 111.5 . . ?
C29A C30A H30A 111.2 . . ?
C25A C30A H30B 110.8 . . ?
C29A C30A H30B 111.1 . . ?
H30A C30A H30B 109.1 . . ?
C30B C25B C26B 115(6) . . ?
C30B C25B P2 120.0(18) . . ?
C26B C25B P2 109(3) . . ?
C30B C25B H25B 103.4 . . ?
C26B C25B H25B 105.0 . . ?
P2 C25B H25B 103.4 . . ?
C25B C26B C27B 105(5) . . ?
C25B C26B H26C 109.5 . . ?
C27B C26B H26C 109.5 . . ?
C25B C26B H26D 112.0 . . ?
C27B C26B H26D 112.2 . . ?
H26C C26B H26D 108.8 . . ?
C28B C27B C26B 122(6) . . ?
C28B C27B H27C 106.6 . . ?
C26B C27B H27C 106.0 . . ?
C28B C27B H27D 106.7 . . ?
C26B C27B H27D 108.3 . . ?
H27C C27B H27D 106.6 . . ?
C27B C28B C29B 117(2) . . ?
C27B C28B H28C 108.1 . . ?
C29B C28B H28C 108.0 . . ?
C27B C28B H28D 108.1 . . ?
C29B C28B H28D 108.0 . . ?
H28C C28B H28D 107.3 . . ?
C28B C29B C30B 107.7(13) . . ?
C28B C29B H29C 110.2 . . ?
C30B C29B H29C 110.2 . . ?
C28B C29B H29D 110.2 . . ?
C30B C29B H29D 110.2 . . ?
H29C C29B H29D 108.5 . . ?
C25B C30B C29B 116.4(14) . . ?
C25B C30B H30C 108.0 . . ?
C29B C30B H30C 108.2 . . ?
C25B C30B H30D 108.4 . . ?
C29B C30B H30D 108.2 . . ?
H30C C30B H30D 107.3 . . ?
C32 C31 P1 109.8(5) . . ?
C32 C31 H31A 109.7 . . ?
P1 C31 H31A 109.7 . . ?
C32 C31 H31B 109.7 . . ?
P1 C31 H31B 109.7 . . ?
H31A C31 H31B 108.2 . . ?
C31 C32 P2 108.5(6) . . ?
C31 C32 H32A 110.0 . . ?
P2 C32 H32A 110.0 . . ?
C31 C32 H32B 110.0 . . ?
P2 C32 H32B 110.0 . . ?
H32A C32 H32B 108.4 . . ?

loop_
_geom_bond_atom_site_label_1
_geom_bond_atom_site_label_2
_geom_bond_distance
_geom_bond_site_symmetry_2
_geom_bond_publ_flag
Ni1 P2 2.159(2) . ?
Ni1 S1 2.161(2) . ?
Ni1 S2 2.167(2) . ?
Ni1 P1 2.191(2) . ?
S1 C1 1.727(7) . ?
S2 C2 1.753(7) . ?
S3 C3 1.756(7) . ?
S3 S4 2.057(3) 3_765 ?
S4 C4 1.766(7) . ?
S4 S3 2.057(3) 3_765 ?
P1 C7 1.820(10) . ?
P1 C13 1.840(8) . ?
P1 C31 1.847(8) . ?
P2 C25A 1.72(3) . ?
P2 C19 1.840(8) . ?
P2 C32 1.850(9) . ?
P2 C25B 1.93(2) . ?
C1 C5 1.396(10) . ?
C1 C2 1.399(10) . ?
C2 C6 1.398(9) . ?
C3 C5 1.383(9) . ?
C3 C4 1.405(10) . ?
C4 C6 1.404(10) . ?
C5 H5 0.9500 . ?
C6 H6 0.9500 . ?
C7 C12 1.533(14) . ?
C7 C8 1.537(12) . ?
C7 H7 1.0000 . ?
C8 C9 1.545(13) . ?
C8 H8A 0.9900 . ?
C8 H8B 0.9900 . ?
C9 C10 1.543(11) . ?
C9 H9A 0.9900 . ?
C9 H9B 0.9900 . ?
C10 C11 1.534(15) . ?
C10 H10A 0.9900 . ?
C10 H10B 0.9900 . ?
C11 C12 1.506(16) . ?
C11 H11A 0.9900 . ?
C11 H11B 0.9900 . ?
C12 H12A 0.9900 . ?
C12 H12B 0.9900 . ?
C13 C18 1.512(12) . ?
C13 C14 1.536(11) . ?
C13 H13 1.0000 . ?
C14 C15 1.506(12) . ?
C14 H14A 0.9900 . ?
C14 H14B 0.9900 . ?
C15 C16 1.511(12) . ?
C15 H15A 0.9900 . ?
C15 H15B 0.9900 . ?
C16 C17 1.514(12) . ?
C16 H16A 0.9900 . ?
C16 H16B 0.9900 . ?
C17 C18 1.588(11) . ?
C17 H17A 0.9900 . ?
C17 H17B 0.9900 . ?
C18 H18A 0.9900 . ?
C18 H18B 0.9900 . ?
C19 C24 1.507(13) . ?
C19 C20 1.512(10) . ?
C19 H19 1.0000 . ?
C20 C21 1.492(12) . ?
C20 H20A 0.9900 . ?
C20 H20B 0.9900 . ?
C21 C22 1.541(13) . ?
C21 H21A 0.9900 . ?
C21 H21B 0.9900 . ?
C22 C23 1.467(12) . ?
C22 H22A 0.9900 . ?
C22 H22B 0.9900 . ?
C23 C24 1.543(12) . ?
C23 H23A 0.9900 . ?
C23 H23B 0.9900 . ?
C24 H24A 0.9900 . ?
C24 H24B 0.9900 . ?
C25A C30A 1.558(17) . ?
C25A C26A 1.566(17) . ?
C25A H25 1.0000 . ?
C26A C27A 1.575(17) . ?
C26A H26A 0.9900 . ?
C26A H26B 0.9900 . ?
C27A C28A 1.568(16) . ?
C27A H27A 0.9900 . ?
C27A H27B 0.9900 . ?
C28A C29A 1.561(16) . ?
C28A H28A 0.9900 . ?
C28A H28B 0.9900 . ?
C29A C30A 1.557(15) . ?
C29A H29A 0.9900 . ?
C29A H29B 0.9900 . ?
C30A H30A 0.9900 . ?
C30A H30B 0.9900 . ?
C25B C30B 1.557(16) . ?
C25B C26B 1.566(14) . ?
C25B H25B 1.0000 . ?
C26B C27B 1.584(16) . ?
C26B H26C 0.9900 . ?
C26B H26D 0.9900 . ?
C27B C28B 1.566(17) . ?
C27B H27C 0.9900 . ?
C27B H27D 0.9900 . ?
C28B C29B 1.550(14) . ?
C28B H28C 0.9900 . ?
C28B H28D 0.9900 . ?
C29B C30B 1.568(13) . ?
C29B H29C 0.9900 . ?
C29B H29D 0.9900 . ?
C30B H30C 0.9900 . ?
C30B H30D 0.9900 . ?
C31 C32 1.510(11) . ?
C31 H31A 0.9900 . ?
C31 H31B 0.9900 . ?
C32 H32A 0.9900 . ?
C32 H32B 0.9900 . ?

loop_
_platon_squeeze_void_nr
_platon_squeeze_void_average_x
_platon_squeeze_void_average_y
_platon_squeeze_void_average_z
_platon_squeeze_void_volume
_platon_squeeze_void_count_electrons
1 0.000 0.000 0.000 413.6 149.7
2 -0.500 0.500 0.500 413.6 148.8
